data_7134011
loop_
_publ_author_name
'Yuan, Sheng-Hu'
'Ma, Shu-Chao'
'Wu, Jian'
'Zheng, Xiu-Ying'
'Xuan, Jun'
'Li, Fei'

_publ_section_title
;
 NHC-BH2-C60H: Synthesis, Characterization and Electrochemical Properties
 of the N&#x2011;heterocyclic Carbene Stabilized Fullerene-borane Complex
;
_journal_name_full 'Chemical Communications'
_journal_paper_doi 10.1039/D4CC04866K
_journal_year 2024
_chemical_absolute_configuration syn
_chemical_formula_moiety 'C65 H11 B N2, C0.5 S'
_chemical_formula_sum 'C65.5 H11 B N2 S'
_chemical_formula_weight 868.63
_space_group_crystal_system tetragonal
_space_group_IT_number 96
_space_group_name_Hall 'P 4nw 2abw'
_space_group_name_H-M_alt 'P 43 21 2'
_atom_sites_solution_hydrogens geom
_atom_sites_solution_primary direct
_audit_creation_date 2024-11-20
_audit_creation_method
;
Olex2 1.2
(compiled 2018.05.29 svn.r3508 for OlexSys, GUI svn.r5506)
;
_audit_update_record
;
2024-11-20 deposited with the CCDC.	2024-11-22 downloaded from the CCDC.
;
_cell_angle_alpha 90
_cell_angle_beta 90
_cell_angle_gamma 90
_cell_formula_units_Z 8
_cell_length_a 13.8769(2)
_cell_length_b 13.8769(2)
_cell_length_c 35.5657(12)
_cell_measurement_reflns_used 4301
_cell_measurement_temperature 120
_cell_measurement_theta_max 76.3620
_cell_measurement_theta_min 3.4230
_cell_volume 6848.8(3)
_computing_cell_refinement 'CrysAlisPro 1.171.43.100a (Rigaku OD, 2023)'
_computing_data_collection 'CrysAlisPro system (CCD 42.93a 64-bit (release 05-06-2023))'
_computing_data_reduction 'CrysAlisPro 1.171.43.100a (Rigaku OD, 2023)'
_computing_molecular_graphics 'Olex2 (Dolomanov et al., 2009)'
_computing_publication_material 'Olex2 (Dolomanov et al., 2009)'
_computing_structure_refinement 'ShelXL (Sheldrick, 2015)'
_computing_structure_solution 'ShelXS (Sheldrick, 2008)'
_diffrn_ambient_environment air
_diffrn_ambient_temperature 120
_diffrn_detector 'Hybrid Pixel Array Detector'
_diffrn_detector_area_resol_mean 10.0000
_diffrn_detector_type HyPix
_diffrn_measured_fraction_theta_full 0.994
_diffrn_measured_fraction_theta_max 0.963
_diffrn_measurement_details
;
List of Runs (angles in degrees, time in seconds):

  # Type    Start    End  Width  t~exp~   \w     \q     \k     \f   Frames
#--------------------------------------------------------------------------
  1  \w     47.00 103.00   0.50    3.00    --   49.58-138.00 114.00  112
  2  \w   -121.00 -32.00   0.50   12.00    -- -104.50 138.00 176.00  178
  3  \w     96.00 154.00   0.50   12.00    --  106.85  98.00 -71.00  116
  4  \w    -18.00  13.00   0.50    3.00    --  -49.58  19.00-150.00   62
  5  \w     75.00 110.00   0.50    3.00    --   49.58 138.00 176.00   70
  6  \w    -62.00 -33.00   0.50   12.00    -- -104.50  57.00 120.00   58
  7  \w     43.00  97.00   0.50   12.00    --  106.85 -99.00 150.00  108
  8  \w     39.00 109.00   0.50   12.00    --  106.85-125.00 150.00  140
  9  \w    129.00 177.00   0.50   12.00    --  106.85  19.00 -90.00   96
 10  \w     41.00  68.00   0.50   12.00    --  106.85 -57.00-120.00   54
;
_diffrn_measurement_device 'four-circle diffractometer'
_diffrn_measurement_device_type 'XtaLAB Synergy R, HyPix'
_diffrn_measurement_method '\w scans'
_diffrn_orient_matrix_type 'CrysAlisPro convention (1999,Acta A55,543-557)'
_diffrn_orient_matrix_UB_11 -0.0191921000
_diffrn_orient_matrix_UB_12 -0.0589899000
_diffrn_orient_matrix_UB_13 0.0359293000
_diffrn_orient_matrix_UB_21 -0.0319911000
_diffrn_orient_matrix_UB_22 -0.0863023000
_diffrn_orient_matrix_UB_23 -0.0241305000
_diffrn_orient_matrix_UB_31 0.1046542000
_diffrn_orient_matrix_UB_32 -0.0374281000
_diffrn_orient_matrix_UB_33 -0.0007753000
_diffrn_radiation_monochromator mirror
_diffrn_radiation_probe x-ray
_diffrn_radiation_type CuK\a
_diffrn_radiation_wavelength 1.54184
_diffrn_reflns_av_R_equivalents 0.2070
_diffrn_reflns_av_unetI/netI 0.1593
_diffrn_reflns_Laue_measured_fraction_full 0.994
_diffrn_reflns_Laue_measured_fraction_max 0.963
_diffrn_reflns_limit_h_max 17
_diffrn_reflns_limit_h_min -11
_diffrn_reflns_limit_k_max 17
_diffrn_reflns_limit_k_min -16
_diffrn_reflns_limit_l_max 30
_diffrn_reflns_limit_l_min -45
_diffrn_reflns_number 20418
_diffrn_reflns_point_group_measured_fraction_full 0.987
_diffrn_reflns_point_group_measured_fraction_max 0.942
_diffrn_reflns_theta_full 67.684
_diffrn_reflns_theta_max 78.403
_diffrn_reflns_theta_min 3.419
_diffrn_source 'Rotating-anode X-ray tube'
_diffrn_source_type 'PhotonJet R (Cu) X-ray Source'
_diffrn_standards_number 0
_exptl_absorpt_coefficient_mu 1.314
_exptl_absorpt_correction_T_max 1.00000
_exptl_absorpt_correction_T_min 0.30835
_exptl_absorpt_correction_type multi-scan
_exptl_absorpt_process_details
;
CrysAlisPro 1.171.43.100a (Rigaku Oxford Diffraction, 2023)
Empirical absorption correction using spherical harmonics,
implemented in SCALE3 ABSPACK scaling algorithm.
;
_exptl_crystal_colour black
_exptl_crystal_density_diffrn 1.685
_exptl_crystal_description block
_exptl_crystal_F_000 3512
_exptl_crystal_size_max 0.03
_exptl_crystal_size_mid 0.02
_exptl_crystal_size_min 0.01
_refine_diff_density_max 1.029
_refine_diff_density_min -0.919
_refine_diff_density_rms 0.209
_refine_ls_abs_structure_details
;
 Refined as an inversion twin.
;
_refine_ls_abs_structure_Flack 0.48(10)
_refine_ls_extinction_method none
_refine_ls_goodness_of_fit_ref 1.126
_refine_ls_hydrogen_treatment constr
_refine_ls_matrix_type full
_refine_ls_number_parameters 630
_refine_ls_number_reflns 6942
_refine_ls_number_restraints 402
_refine_ls_restrained_S_all 1.175
_refine_ls_R_factor_all 0.1970
_refine_ls_R_factor_gt 0.1632
_refine_ls_shift/su_max 0.001
_refine_ls_shift/su_mean 0.000
_refine_ls_structure_factor_coef Fsqd
_refine_ls_weighting_details 'w=1/[\s^2^(Fo^2^)+(0.3500P)^2^] where P=(Fo^2^+2Fc^2^)/3'
_refine_ls_weighting_scheme calc
_refine_ls_wR_factor_gt 0.4182
_refine_ls_wR_factor_ref 0.4511
_reflns_Friedel_coverage 0.692
_reflns_Friedel_fraction_full 0.978
_reflns_Friedel_fraction_max 0.913
_reflns_number_gt 5059
_reflns_number_total 6942
_reflns_threshold_expression 'I > 2\s(I)'
_cod_data_source_file d4cc04866k2.cif
_cod_data_source_block 64_auto-2
_cod_original_cell_volume 6848.9(3)
_cod_original_formula_sum 'C65.50 H11 B N2 S'
_cod_database_code 7134011
_shelx_shelxl_version_number 2018/3
_chemical_oxdiff_formula 'C H B N S'
_shelx_space_group_comment
;
The symmetry employed for this shelxl refinement is uniquely defined
by the following loop, which should always be used as a source of
symmetry information in preference to the above space-group names.
They are only intended as comments.
;
_shelx_estimated_absorpt_t_max 0.987
_shelx_estimated_absorpt_t_min 0.962
_reflns_odcompleteness_completeness 99.14
_reflns_odcompleteness_iscentric 1
_reflns_odcompleteness_theta 66.97
_olex2_refinement_description
;
1. Twinned data refinement
 Scales: 0.52(10)
 0.48(10)
2. Fixed Uiso
 At 1.2 times of:
  All B(H,H) groups, All C(H) groups
 At 1.5 times of:
  All C(H,H,H) groups
3. Uiso/Uaniso restraints and constraints
Uanis(C1) \\sim Ueq, Uanis(C2) \\sim Ueq, Uanis(C3) \\sim Ueq, Uanis(C4) \\sim
Ueq, Uanis(C5) \\sim Ueq, Uanis(C6) \\sim Ueq, Uanis(C7) \\sim Ueq, Uanis(C8)
\\sim Ueq, Uanis(C9) \\sim Ueq, Uanis(C10) \\sim Ueq, Uanis(C11) \\sim Ueq,
Uanis(C12) \\sim Ueq, Uanis(C13) \\sim Ueq, Uanis(C14) \\sim Ueq, Uanis(C15)
\\sim Ueq, Uanis(C16) \\sim Ueq, Uanis(C17) \\sim Ueq, Uanis(C18) \\sim Ueq,
Uanis(C19) \\sim Ueq, Uanis(C20) \\sim Ueq, Uanis(C21) \\sim Ueq, Uanis(C22)
\\sim Ueq, Uanis(C23) \\sim Ueq, Uanis(C24) \\sim Ueq, Uanis(C25) \\sim Ueq,
Uanis(C26) \\sim Ueq, Uanis(C27) \\sim Ueq, Uanis(C28) \\sim Ueq, Uanis(C29)
\\sim Ueq, Uanis(C30) \\sim Ueq, Uanis(C31) \\sim Ueq, Uanis(C32) \\sim Ueq,
Uanis(C33) \\sim Ueq, Uanis(C34) \\sim Ueq, Uanis(C35) \\sim Ueq, Uanis(C36)
\\sim Ueq, Uanis(C37) \\sim Ueq, Uanis(C38) \\sim Ueq, Uanis(C39) \\sim Ueq,
Uanis(C40) \\sim Ueq, Uanis(C41) \\sim Ueq, Uanis(C42) \\sim Ueq, Uanis(C43)
\\sim Ueq, Uanis(C44) \\sim Ueq, Uanis(C45) \\sim Ueq, Uanis(C46) \\sim Ueq,
Uanis(C47) \\sim Ueq, Uanis(C48) \\sim Ueq, Uanis(C49) \\sim Ueq, Uanis(C50)
\\sim Ueq, Uanis(C51) \\sim Ueq, Uanis(C52) \\sim Ueq, Uanis(C53) \\sim Ueq,
Uanis(C54) \\sim Ueq, Uanis(C55) \\sim Ueq, Uanis(C56) \\sim Ueq, Uanis(C57)
\\sim Ueq, Uanis(C58) \\sim Ueq, Uanis(C59) \\sim Ueq, Uanis(C60) \\sim Ueq,
Uanis(C61) \\sim Ueq, Uanis(C62) \\sim Ueq, Uanis(C63) \\sim Ueq, Uanis(C64)
\\sim Ueq, Uanis(C65) \\sim Ueq, Uanis(C66) \\sim Ueq, Uanis(N1) \\sim Ueq:
with sigma of 0.005 and sigma for terminal atoms of 0.005
Uanis(C38) \\sim Ueq, Uanis(C2) \\sim Ueq, Uanis(C7) \\sim Ueq, Uanis(C12)
\\sim Ueq, Uanis(C39) \\sim Ueq, Uanis(C6) \\sim Ueq, Uanis(C45) \\sim Ueq,
Uanis(C24) \\sim Ueq, Uanis(C32) \\sim Ueq: with sigma of 0.001 and sigma for
terminal atoms of 0.002
4.a Ternary CH refined with riding coordinates:
 C46(H46)
4.b Secondary CH2 refined with riding coordinates:
 B1(H1A,H1B)
4.c Aromatic/amide H refined with riding coordinates:
 C11(H11), C27(H27)
4.d Idealised Me refined as rotating group:
 C35(H35A,H35B,H35C), C56(H56A,H56B,H56C)
;
_olex2_submission_special_instructions 'No special instructions were received'
_oxdiff_exptl_absorpt_empirical_details
;
Empirical correction (ABSPACK) includes:
- Absorption correction using spherical harmonics
- Frame scaling
;
_oxdiff_exptl_absorpt_empirical_full_max 2.881
_oxdiff_exptl_absorpt_empirical_full_min 0.070

loop_
_space_group_symop_operation_xyz
'x, y, z'
'-y+1/2, x+1/2, z+3/4'
'-x, -y, z+1/2'
'y+1/2, -x+1/2, z+1/4'
'x+1/2, -y+1/2, -z+1/4'
'y, x, -z'
'-x+1/2, y+1/2, -z+3/4'
'-y, -x, -z+1/2'

loop_
_atom_site_label
_atom_site_type_symbol
_atom_site_fract_x
_atom_site_fract_y
_atom_site_fract_z
_atom_site_U_iso_or_equiv
_atom_site_adp_type
_atom_site_occupancy
_atom_site_site_symmetry_order
_atom_site_calc_flag
_atom_site_refinement_flags_posn
_atom_site_refinement_flags_adp
_atom_site_refinement_flags_occupancy
_atom_site_disorder_assembly
_atom_site_disorder_group
N1 N 0.3837(7) 0.5966(7) -0.1408(3) 0.0141(18) Uani 1 1 d . U . . .
N2 N 0.3840(7) 0.7509(7) -0.1416(3) 0.0151(19) Uani 1 1 d . . . . .
C1 C 0.3240(9) 0.5882(8) -0.0453(3) 0.018(2) Uani 1 1 d . U . . .
C2 C 0.0499(8) 0.5954(8) 0.1098(4) 0.019(2) Uani 1 1 d . U . . .
C3 C 0.3402(10) 0.8157(11) 0.0795(4) 0.030(3) Uani 1 1 d . U . . .
C4 C 0.1120(12) 0.8273(11) -0.0455(4) 0.035(3) Uani 1 1 d . U . . .
C5 C 0.2314(10) 0.6014(9) -0.0637(4) 0.025(3) Uani 1 1 d . U . . .
C6 C 0.3013(8) 0.7513(8) -0.0529(3) 0.018(2) Uani 1 1 d . U . . .
C7 C 0.0082(10) 0.5297(10) -0.0232(4) 0.028(3) Uani 1 1 d . U . . .
C8 C 0.0184(10) 0.8347(10) 0.0752(4) 0.031(3) Uani 1 1 d . U . . .
C9 C 0.3796(8) 0.6798(9) -0.0452(3) 0.018(2) Uani 1 1 d . U . . .
C10 C 0.1578(11) 0.4675(10) 0.0861(4) 0.031(3) Uani 1 1 d . U . . .
C11 C 0.3422(10) 0.7216(10) -0.1756(4) 0.026(3) Uani 1 1 d . U . . .
H11 H 0.320763 0.761134 -0.194990 0.031 Uiso 1 1 calc R . . . .
C12 C 0.2368(10) 0.5140(10) 0.1022(4) 0.028(3) Uani 1 1 d . U . . .
C13 C -0.0673(11) 0.6815(14) -0.0043(5) 0.041(4) Uani 1 1 d . U . . .
C14 C 0.0985(12) 0.9156(10) 0.0274(5) 0.036(3) Uani 1 1 d . U . . .
C15 C 0.3274(11) 0.5208(11) 0.0816(4) 0.033(3) Uani 1 1 d . U . . .
C16 C 0.3693(10) 0.6153(12) 0.0894(4) 0.033(3) Uani 1 1 d . U . . .
C17 C 0.1264(9) 0.7442(10) -0.0652(4) 0.023(2) Uani 1 1 d . U . . .
C18 C 0.2907(11) 0.7639(11) 0.1101(4) 0.032(3) Uani 1 1 d . U . . .
C19 C 0.4118(8) 0.6754(8) -0.1212(3) 0.016(2) Uani 1 1 d . U . . .
C20 C 0.0584(11) 0.5833(12) -0.0532(4) 0.034(3) Uani 1 1 d . U . . .
C21 C 0.1541(10) 0.5410(10) -0.0559(4) 0.026(3) Uani 1 1 d . U . . .
C22 C -0.0166(11) 0.7349(13) -0.0323(5) 0.039(4) Uani 1 1 d . U . . .
C23 C 0.3340(10) 0.4822(10) 0.0462(4) 0.031(3) Uani 1 1 d . U . . .
C24 C 0.2186(8) 0.7046(8) -0.0688(3) 0.016(2) Uani 1 1 d . U . . .
C25 C -0.0141(9) 0.6698(11) 0.0952(4) 0.030(3) Uani 1 1 d . U . . .
C26 C 0.0623(11) 0.5088(10) 0.0906(4) 0.030(3) Uani 1 1 d . U . . .
C27 C 0.3394(10) 0.6238(9) -0.1744(4) 0.024(3) Uani 1 1 d . U . . .
H27 H 0.313070 0.583005 -0.192451 0.029 Uiso 1 1 calc R . . . .
C28 C 0.2507(11) 0.4307(9) 0.0285(4) 0.031(3) Uani 1 1 d . U . . .
C29 C 0.0197(12) 0.8697(12) 0.0109(5) 0.043(4) Uani 1 1 d . U . . .
C30 C -0.0516(11) 0.5786(13) 0.0008(5) 0.041(4) Uani 1 1 d . U . . .
C31 C 0.4161(8) 0.6644(11) 0.0592(4) 0.028(3) Uani 1 1 d . U . . .
C32 C 0.3322(10) 0.5141(9) -0.0200(4) 0.026(3) Uani 1 1 d . U . . .
C33 C 0.1856(12) 0.8813(10) 0.0854(4) 0.033(3) Uani 1 1 d . U . . .
C34 C -0.0741(10) 0.7278(12) 0.0325(5) 0.036(3) Uani 1 1 d . U . . .
C35 C 0.4028(11) 0.8512(9) -0.1326(4) 0.028(3) Uani 1 1 d . U . . .
H35A H 0.471036 0.862222 -0.132157 0.042 Uiso 1 1 calc GR . . . .
H35B H 0.376096 0.865826 -0.108309 0.042 Uiso 1 1 calc GR . . . .
H35C H 0.373520 0.891723 -0.151202 0.042 Uiso 1 1 calc GR . . . .
C36 C 0.3989(10) 0.7682(11) 0.0555(4) 0.032(3) Uani 1 1 d . U . . .
C37 C 0.4254(9) 0.6216(11) 0.0223(4) 0.029(3) Uani 1 1 d . U . . .
C38 C 0.3855(9) 0.5328(9) 0.0159(4) 0.023(2) Uani 1 1 d . U . . .
C39 C 0.4008(10) 0.7868(10) 0.0156(4) 0.028(3) Uani 1 1 d . U . . .
C40 C -0.0486(11) 0.5595(13) 0.0412(5) 0.042(4) Uani 1 1 d . U . . .
C41 C 0.3417(10) 0.8534(9) 0.0017(4) 0.027(3) Uani 1 1 d . U . . .
C42 C 0.2897(10) 0.8378(9) -0.0342(4) 0.024(2) Uani 1 1 d . U . . .
C43 C 0.1976(12) 0.8040(10) 0.1124(4) 0.034(3) Uani 1 1 d . U . . .
C44 C 0.0239(11) 0.8259(13) -0.0254(5) 0.038(3) Uani 1 1 d . U . . .
C45 C 0.2238(9) 0.6049(9) 0.1219(4) 0.020(2) Uani 1 1 d . U . . .
C46 C 0.4340(8) 0.6978(10) -0.0074(4) 0.022(2) Uani 1 1 d . U . . .
H46 H 0.502508 0.706020 -0.013169 0.026 Uiso 1 1 calc R . . . .
C47 C 0.1332(9) 0.6430(9) 0.1263(4) 0.021(2) Uani 1 1 d . U . . .
C48 C 0.1638(12) 0.4642(10) -0.0295(4) 0.035(3) Uani 1 1 d . U . . .
C49 C -0.0646(9) 0.6514(12) 0.0607(5) 0.035(3) Uani 1 1 d . U . . .
C50 C 0.1189(10) 0.7467(10) 0.1210(4) 0.026(3) Uani 1 1 d . U . . .
C51 C 0.1953(12) 0.8799(10) -0.0293(4) 0.033(3) Uani 1 1 d . U . . .
C52 C 0.2762(11) 0.9057(9) 0.0258(4) 0.031(3) Uani 1 1 d . U . . .
C53 C -0.0350(10) 0.8128(11) 0.0409(5) 0.035(3) Uani 1 1 d . U . . .
C54 C 0.3045(9) 0.6677(12) 0.1143(4) 0.030(3) Uani 1 1 d . U . . .
C55 C 0.0284(10) 0.7596(10) 0.1022(4) 0.027(3) Uani 1 1 d . U . . .
C56 C 0.3998(10) 0.4955(9) -0.1304(4) 0.024(3) Uani 1 1 d . U . . .
H56A H 0.453227 0.470418 -0.144496 0.037 Uiso 1 1 calc GR . . . .
H56B H 0.343008 0.458655 -0.135987 0.037 Uiso 1 1 calc GR . . . .
H56C H 0.413605 0.491446 -0.104042 0.037 Uiso 1 1 calc GR . . . .
C57 C 0.0984(11) 0.8942(11) 0.0670(5) 0.035(3) Uani 1 1 d . U . . .
C58 C 0.0441(9) 0.6812(12) -0.0576(4) 0.031(3) Uani 1 1 d . U . . .
C59 C 0.0743(12) 0.4578(11) -0.0093(5) 0.037(3) Uani 1 1 d . U . . .
C60 C 0.2524(10) 0.4515(9) -0.0097(4) 0.024(3) Uani 1 1 d . U . . .
C61 C 0.1639(11) 0.4246(9) 0.0486(4) 0.031(3) Uani 1 1 d . U . . .
C62 C 0.0127(13) 0.4901(12) 0.0547(5) 0.042(4) Uani 1 1 d . U . . .
C63 C 0.0766(12) 0.4395(11) 0.0302(5) 0.037(3) Uani 1 1 d . U . . .
C64 C 0.2748(11) 0.8886(10) 0.0650(4) 0.031(3) Uani 1 1 d . U . . .
C65 C 0.1852(13) 0.9205(11) 0.0069(5) 0.039(3) Uani 1 1 d . U . . .
B1 B 0.4623(9) 0.6790(11) -0.0808(4) 0.021(3) Uani 1 1 d . . . . .
H1A H 0.501929 0.736390 -0.079162 0.025 Uiso 1 1 calc R . . . .
H1B H 0.504030 0.623401 -0.078026 0.025 Uiso 1 1 calc R . . . .
S2 S 0.6757(2) 0.7124(2) 0.04217(9) 0.0237(7) Uani 1 1 d . . . . .
C66 C 0.6943(9) 0.6943(9) 0.000000 0.025(3) Uani 1 2 d S TU P . .

loop_
_atom_site_aniso_label
_atom_site_aniso_U_11
_atom_site_aniso_U_22
_atom_site_aniso_U_33
_atom_site_aniso_U_23
_atom_site_aniso_U_13
_atom_site_aniso_U_12
N1 0.022(4) 0.013(4) 0.007(4) -0.003(3) 0.001(3) 0.002(3)
N2 0.021(4) 0.021(5) 0.003(5) -0.003(3) 0.001(3) -0.002(4)
C1 0.025(4) 0.019(4) 0.010(5) -0.002(3) 0.008(4) 0.004(4)
C2 0.020(3) 0.020(3) 0.019(3) 0.0003(13) 0.0013(13) -0.0004(13)
C3 0.025(5) 0.042(5) 0.023(5) -0.005(4) -0.001(4) -0.016(4)
C4 0.041(5) 0.039(5) 0.024(6) 0.011(5) 0.000(4) 0.010(5)
C5 0.036(5) 0.027(5) 0.012(5) -0.005(4) 0.003(4) -0.002(4)
C6 0.018(2) 0.018(2) 0.017(3) -0.0001(13) 0.0012(13) -0.0004(13)
C7 0.028(3) 0.029(3) 0.028(3) -0.0013(14) -0.0005(14) -0.0020(14)
C8 0.031(5) 0.030(5) 0.033(6) -0.010(4) 0.007(4) 0.015(4)
C9 0.016(4) 0.026(4) 0.012(5) 0.000(4) 0.003(3) 0.000(4)
C10 0.042(5) 0.027(5) 0.024(5) 0.012(4) 0.007(4) 0.000(4)
C11 0.034(5) 0.025(5) 0.020(5) -0.003(4) -0.007(4) 0.004(4)
C12 0.029(3) 0.028(3) 0.027(3) 0.0013(14) 0.0001(14) 0.0010(14)
C13 0.025(5) 0.061(6) 0.038(6) 0.001(5) -0.006(5) -0.003(5)
C14 0.045(6) 0.024(5) 0.038(6) -0.001(4) 0.006(5) 0.023(4)
C15 0.032(5) 0.043(6) 0.025(6) 0.007(4) 0.004(4) 0.017(5)
C16 0.025(5) 0.050(6) 0.025(6) 0.006(5) -0.004(4) 0.008(5)
C17 0.022(5) 0.037(5) 0.009(5) 0.009(4) -0.004(4) 0.005(4)
C18 0.034(5) 0.042(6) 0.020(5) -0.007(4) -0.003(4) -0.018(5)
C19 0.022(4) 0.015(4) 0.010(5) -0.002(3) 0.006(3) -0.001(4)
C20 0.032(5) 0.049(6) 0.021(5) -0.006(4) -0.003(4) -0.014(5)
C21 0.031(5) 0.027(5) 0.018(5) -0.008(4) 0.001(4) -0.014(4)
C22 0.031(5) 0.054(6) 0.032(6) 0.001(5) -0.009(4) 0.009(5)
C23 0.030(5) 0.033(5) 0.030(6) 0.008(4) 0.000(4) 0.021(4)
C24 0.016(2) 0.017(2) 0.015(2) 0.0005(13) -0.0002(13) 0.0000(13)
C25 0.024(5) 0.042(5) 0.024(5) 0.003(5) 0.007(4) 0.003(4)
C26 0.035(5) 0.029(5) 0.025(5) 0.005(4) 0.012(4) -0.010(4)
C27 0.033(5) 0.024(5) 0.016(5) 0.000(4) -0.007(4) 0.000(4)
C28 0.044(5) 0.014(4) 0.033(6) 0.002(4) 0.008(5) 0.015(4)
C29 0.041(6) 0.040(6) 0.047(6) 0.011(5) 0.007(5) 0.027(5)
C30 0.031(5) 0.054(6) 0.039(6) -0.003(5) 0.001(5) -0.020(5)
C31 0.010(4) 0.051(6) 0.023(5) 0.002(4) -0.010(4) 0.003(4)
C32 0.026(3) 0.026(3) 0.026(3) -0.0003(14) 0.0011(14) 0.0020(14)
C33 0.049(6) 0.023(5) 0.026(6) -0.011(4) 0.007(5) -0.007(4)
C34 0.023(5) 0.048(6) 0.039(6) 0.001(5) 0.002(4) 0.014(5)
C35 0.039(5) 0.021(5) 0.024(5) 0.001(4) 0.006(4) -0.004(4)
C36 0.022(5) 0.044(6) 0.030(6) -0.009(4) -0.003(4) -0.010(4)
C37 0.015(4) 0.044(5) 0.027(5) 0.001(4) 0.002(4) 0.010(4)
C38 0.023(3) 0.024(3) 0.023(3) 0.0004(14) 0.0004(14) 0.0023(14)
C39 0.028(3) 0.029(3) 0.028(3) -0.0012(14) 0.0002(14) -0.0014(14)
C40 0.032(5) 0.052(6) 0.041(6) -0.005(5) 0.005(5) -0.017(5)
C41 0.029(5) 0.025(5) 0.028(5) -0.002(4) 0.003(4) -0.019(4)
C42 0.034(5) 0.021(4) 0.016(5) 0.001(4) 0.008(4) -0.007(4)
C43 0.045(6) 0.033(5) 0.024(5) -0.014(4) 0.007(4) -0.009(5)
C44 0.037(5) 0.048(6) 0.030(6) 0.011(5) -0.007(5) 0.019(5)
C45 0.021(3) 0.021(3) 0.019(3) 0.0008(13) 0.0004(13) 0.0005(13)
C46 0.012(4) 0.038(5) 0.015(5) -0.004(4) 0.001(3) 0.003(4)
C47 0.020(4) 0.030(5) 0.012(5) 0.004(4) 0.001(4) -0.007(4)
C48 0.047(6) 0.026(5) 0.030(6) -0.012(4) 0.009(5) -0.007(5)
C49 0.018(5) 0.049(6) 0.037(6) -0.001(5) 0.012(4) -0.001(4)
C50 0.031(5) 0.026(5) 0.020(5) -0.005(4) 0.006(4) 0.001(4)
C51 0.044(6) 0.028(5) 0.028(6) 0.010(4) 0.006(5) 0.003(4)
C52 0.041(5) 0.020(5) 0.033(6) -0.003(4) 0.009(4) -0.012(4)
C53 0.027(5) 0.041(6) 0.038(6) 0.000(5) 0.004(4) 0.018(4)
C54 0.021(5) 0.053(6) 0.017(5) 0.005(4) -0.004(4) -0.003(4)
C55 0.026(5) 0.030(5) 0.025(5) 0.000(4) 0.014(4) 0.009(4)
C56 0.035(5) 0.020(4) 0.019(5) 0.002(4) 0.006(4) 0.003(4)
C57 0.039(5) 0.030(5) 0.035(6) -0.009(4) 0.008(5) 0.009(4)
C58 0.020(5) 0.050(6) 0.023(5) -0.004(4) -0.005(4) 0.001(4)
C59 0.042(6) 0.039(5) 0.031(6) -0.011(5) 0.004(5) -0.017(5)
C60 0.032(5) 0.018(4) 0.022(5) -0.003(4) 0.007(4) 0.007(4)
C61 0.046(6) 0.014(4) 0.032(6) 0.007(4) 0.013(5) -0.003(4)
C62 0.047(6) 0.040(6) 0.039(6) 0.002(5) 0.010(5) -0.027(5)
C63 0.045(6) 0.030(5) 0.037(6) 0.002(4) 0.010(5) -0.014(5)
C64 0.039(5) 0.026(5) 0.028(5) -0.008(4) 0.001(4) -0.018(4)
C65 0.054(6) 0.025(5) 0.038(6) 0.001(4) 0.014(5) 0.008(5)
B1 0.013(5) 0.041(7) 0.009(7) -0.001(5) 0.000(4) 0.001(5)
S2 0.0304(15) 0.0286(15) 0.0119(15) 0.0032(11) 0.0001(11) -0.0004(12)
C66 0.023(4) 0.023(4) 0.030(6) 0.002(3) -0.002(3) -0.006(5)

loop_
_atom_type_symbol
_atom_type_description
_atom_type_scat_dispersion_real
_atom_type_scat_dispersion_imag
_atom_type_scat_source
C C 0.0181 0.0091 'International Tables Vol C Tables 4.2.6.8 and 6.1.1.4'
H H 0.0000 0.0000 'International Tables Vol C Tables 4.2.6.8 and 6.1.1.4'
B B 0.0090 0.0039 'International Tables Vol C Tables 4.2.6.8 and 6.1.1.4'
N N 0.0311 0.0180 'International Tables Vol C Tables 4.2.6.8 and 6.1.1.4'
S S 0.3331 0.5567 'International Tables Vol C Tables 4.2.6.8 and 6.1.1.4'

loop_
_geom_angle_atom_site_label_1
_geom_angle_atom_site_label_2
_geom_angle_atom_site_label_3
_geom_angle
_geom_angle_site_symmetry_1
_geom_angle_site_symmetry_3
_geom_angle_publ_flag
C19 N1 C27 110.5(10) . . ?
C19 N1 C56 126.7(10) . . ?
C27 N1 C56 122.7(10) . . ?
C11 N2 C35 122.9(11) . . ?
C19 N2 C11 111.3(10) . . ?
C19 N2 C35 125.5(10) . . ?
C5 C1 C9 110.6(10) . . ?
C32 C1 C5 117.6(11) . . ?
C32 C1 C9 126.6(12) . . ?
C26 C2 C25 120.7(13) . . ?
C26 C2 C47 119.4(12) . . ?
C47 C2 C25 107.8(11) . . ?
C36 C3 C18 120.6(14) . . ?
C36 C3 C64 119.4(14) . . ?
C64 C3 C18 108.1(13) . . ?
C17 C4 C44 112.0(15) . . ?
C17 C4 C51 120.1(14) . . ?
C44 C4 C51 118.8(15) . . ?
C1 C5 C24 106.7(10) . . ?
C21 C5 C1 121.1(12) . . ?
C21 C5 C24 121.7(12) . . ?
C24 C6 C9 110.8(10) . . ?
C42 C6 C9 124.9(11) . . ?
C42 C6 C24 119.3(11) . . ?
C30 C7 C20 119.1(14) . . ?
C30 C7 C59 120.8(15) . . ?
C59 C7 C20 107.3(13) . . ?
C55 C8 C53 117.4(14) . . ?
C57 C8 C53 110.4(14) . . ?
C57 C8 C55 119.3(14) . . ?
C1 C9 C6 100.9(9) . . ?
C1 C9 C46 112.9(10) . . ?
C1 C9 B1 109.9(10) . . ?
C6 C9 C46 113.7(10) . . ?
C6 C9 B1 110.8(10) . . ?
C46 C9 B1 108.4(9) . . ?
C12 C10 C26 119.4(13) . . ?
C12 C10 C61 121.1(13) . . ?
C26 C10 C61 108.2(14) . . ?
N2 C11 H11 127.0 . . ?
C27 C11 N2 106.0(11) . . ?
C27 C11 H11 127.0 . . ?
C10 C12 C15 120.0(14) . . ?
C10 C12 C45 120.0(12) . . ?
C45 C12 C15 107.1(12) . . ?
C22 C13 C30 121.5(16) . . ?
C22 C13 C34 115.3(16) . . ?
C30 C13 C34 109.3(15) . . ?
C29 C14 C57 108.5(15) . . ?
C29 C14 C65 118.4(15) . . ?
C65 C14 C57 121.0(15) . . ?
C12 C15 C16 107.7(13) . . ?
C23 C15 C12 119.7(15) . . ?
C23 C15 C16 119.9(14) . . ?
C31 C16 C15 117.8(14) . . ?
C31 C16 C54 120.1(14) . . ?
C54 C16 C15 108.5(12) . . ?
C4 C17 C24 120.8(13) . . ?
C4 C17 C58 107.2(12) . . ?
C24 C17 C58 119.8(12) . . ?
C43 C18 C3 106.1(14) . . ?
C54 C18 C3 119.7(14) . . ?
C54 C18 C43 120.8(13) . . ?
N1 C19 B1 128.0(11) . . ?
N2 C19 N1 105.7(10) . . ?
N2 C19 B1 126.3(10) . . ?
C21 C20 C7 106.0(13) . . ?
C58 C20 C7 120.7(14) . . ?
C58 C20 C21 121.3(13) . . ?
C5 C21 C20 118.4(12) . . ?
C5 C21 C48 120.6(13) . . ?
C48 C21 C20 110.1(12) . . ?
C13 C22 C58 117.1(15) . . ?
C44 C22 C13 122.9(16) . . ?
C44 C22 C58 109.9(15) . . ?
C15 C23 C28 121.4(14) . . ?
C15 C23 C38 121.3(14) . . ?
C38 C23 C28 107.0(12) . . ?
C6 C24 C5 107.3(10) . . ?
C17 C24 C5 119.1(11) . . ?
C17 C24 C6 121.3(11) . . ?
C49 C25 C2 118.5(14) . . ?
C55 C25 C2 108.0(11) . . ?
C55 C25 C49 121.1(14) . . ?
C2 C26 C10 120.4(13) . . ?
C2 C26 C62 121.3(14) . . ?
C10 C26 C62 105.2(13) . . ?
N1 C27 H27 126.8 . . ?
C11 C27 N1 106.5(11) . . ?
C11 C27 H27 126.8 . . ?
C60 C28 C23 107.5(13) . . ?
C60 C28 C61 121.6(14) . . ?
C61 C28 C23 118.5(13) . . ?
C14 C29 C44 122.8(15) . . ?
C14 C29 C53 109.4(15) . . ?
C44 C29 C53 115.6(16) . . ?
C7 C30 C13 119.9(15) . . ?
C7 C30 C40 120.3(17) . . ?
C13 C30 C40 107.7(16) . . ?
C16 C31 C36 117.5(13) . . ?
C16 C31 C37 121.9(14) . . ?
C37 C31 C36 109.7(13) . . ?
C1 C32 C38 118.1(11) . . ?
C1 C32 C60 123.3(13) . . ?
C60 C32 C38 105.5(11) . . ?
C57 C33 C43 120.5(14) . . ?
C57 C33 C64 120.4(14) . . ?
C64 C33 C43 106.6(14) . . ?
C13 C34 C49 106.8(14) . . ?
C53 C34 C13 124.4(16) . . ?
C53 C34 C49 116.7(15) . . ?
N2 C35 H35A 109.5 . . ?
N2 C35 H35B 109.5 . . ?
N2 C35 H35C 109.5 . . ?
H35A C35 H35B 109.5 . . ?
H35A C35 H35C 109.5 . . ?
H35B C35 H35C 109.5 . . ?
C3 C36 C31 121.4(14) . . ?
C3 C36 C39 123.0(14) . . ?
C39 C36 C31 105.1(12) . . ?
C31 C37 C46 110.9(12) . . ?
C38 C37 C31 118.9(13) . . ?
C38 C37 C46 123.4(13) . . ?
C23 C38 C32 107.6(11) . . ?
C37 C38 C23 120.2(13) . . ?
C37 C38 C32 119.7(12) . . ?
C36 C39 C46 112.3(12) . . ?
C41 C39 C36 118.5(13) . . ?
C41 C39 C46 122.8(13) . . ?
C30 C40 C49 107.7(16) . . ?
C62 C40 C30 119.3(17) . . ?
C62 C40 C49 122.5(16) . . ?
C39 C41 C42 121.2(13) . . ?
C39 C41 C52 121.2(14) . . ?
C52 C41 C42 106.1(12) . . ?
C6 C42 C41 119.0(12) . . ?
C6 C42 C51 121.0(13) . . ?
C51 C42 C41 106.2(12) . . ?
C18 C43 C33 111.1(13) . . ?
C50 C43 C18 120.6(13) . . ?
C50 C43 C33 118.7(15) . . ?
C4 C44 C29 119.1(16) . . ?
C22 C44 C4 105.7(15) . . ?
C22 C44 C29 121.6(16) . . ?
C47 C45 C12 120.2(11) . . ?
C47 C45 C54 120.0(11) . . ?
C54 C45 C12 109.7(12) . . ?
C9 C46 H46 107.8 . . ?
C37 C46 C9 117.1(11) . . ?
C37 C46 C39 99.7(10) . . ?
C37 C46 H46 107.8 . . ?
C39 C46 C9 115.9(10) . . ?
C39 C46 H46 107.8 . . ?
C2 C47 C50 106.7(11) . . ?
C45 C47 C2 120.5(12) . . ?
C45 C47 C50 119.1(11) . . ?
C21 C48 C59 107.1(14) . . ?
C60 C48 C21 119.9(13) . . ?
C60 C48 C59 119.4(14) . . ?
C25 C49 C34 120.0(14) . . ?
C25 C49 C40 119.0(15) . . ?
C34 C49 C40 108.4(14) . . ?
C43 C50 C47 119.0(12) . . ?
C43 C50 C55 121.1(14) . . ?
C55 C50 C47 107.5(11) . . ?
C42 C51 C4 117.4(13) . . ?
C65 C51 C4 118.3(15) . . ?
C65 C51 C42 111.2(14) . . ?
C64 C52 C41 120.6(14) . . ?
C64 C52 C65 118.1(13) . . ?
C65 C52 C41 110.2(13) . . ?
C8 C53 C29 102.9(14) . . ?
C34 C53 C8 125.4(15) . . ?
C34 C53 C29 120.2(16) . . ?
C18 C54 C16 120.6(14) . . ?
C18 C54 C45 120.2(13) . . ?
C45 C54 C16 107.0(13) . . ?
C8 C55 C50 119.4(12) . . ?
C25 C55 C8 119.3(14) . . ?
C25 C55 C50 110.0(12) . . ?
N1 C56 H56A 109.5 . . ?
N1 C56 H56B 109.5 . . ?
N1 C56 H56C 109.5 . . ?
H56A C56 H56B 109.5 . . ?
H56A C56 H56C 109.5 . . ?
H56B C56 H56C 109.5 . . ?
C8 C57 C14 108.8(15) . . ?
C33 C57 C8 120.9(15) . . ?
C33 C57 C14 119.2(14) . . ?
C20 C58 C17 119.7(13) . . ?
C20 C58 C22 121.4(15) . . ?
C22 C58 C17 105.2(13) . . ?
C48 C59 C7 109.5(14) . . ?
C63 C59 C7 118.4(15) . . ?
C63 C59 C48 118.9(15) . . ?
C28 C60 C32 112.4(13) . . ?
C28 C60 C48 119.5(13) . . ?
C48 C60 C32 117.4(12) . . ?
C28 C61 C10 119.2(14) . . ?
C63 C61 C10 108.5(14) . . ?
C63 C61 C28 120.0(14) . . ?
C40 C62 C26 118.0(16) . . ?
C40 C62 C63 121.2(16) . . ?
C63 C62 C26 108.9(15) . . ?
C61 C63 C59 120.5(14) . . ?
C61 C63 C62 109.2(15) . . ?
C62 C63 C59 119.8(16) . . ?
C33 C64 C3 108.1(12) . . ?
C52 C64 C3 117.3(14) . . ?
C52 C64 C33 121.3(14) . . ?
C14 C65 C51 122.4(16) . . ?
C14 C65 C52 120.0(15) . . ?
C51 C65 C52 106.3(13) . . ?
C9 B1 H1A 109.2 . . ?
C9 B1 H1B 109.2 . . ?
C19 B1 C9 111.9(9) . . ?
C19 B1 H1A 109.2 . . ?
C19 B1 H1B 109.2 . . ?
H1A B1 H1B 107.9 . . ?
S2 C66 S2 179.6(15) 6 . ?

loop_
_geom_bond_atom_site_label_1
_geom_bond_atom_site_label_2
_geom_bond_distance
_geom_bond_site_symmetry_2
_geom_bond_publ_flag
N1 C19 1.355(14) . ?
N1 C27 1.396(15) . ?
N1 C56 1.467(15) . ?
N2 C11 1.401(15) . ?
N2 C19 1.332(15) . ?
N2 C35 1.451(16) . ?
C1 C5 1.454(18) . ?
C1 C9 1.488(17) . ?
C1 C32 1.371(17) . ?
C2 C25 1.459(19) . ?
C2 C26 1.394(19) . ?
C2 C47 1.455(17) . ?
C3 C18 1.47(2) . ?
C3 C36 1.35(2) . ?
C3 C64 1.45(2) . ?
C4 C17 1.36(2) . ?
C4 C44 1.42(2) . ?
C4 C51 1.48(2) . ?
C5 C21 1.389(18) . ?
C5 C24 1.455(17) . ?
C6 C9 1.497(16) . ?
C6 C24 1.433(16) . ?
C6 C42 1.383(17) . ?
C7 C20 1.47(2) . ?
C7 C30 1.37(2) . ?
C7 C59 1.44(2) . ?
C8 C53 1.46(2) . ?
C8 C55 1.42(2) . ?
C8 C57 1.41(2) . ?
C9 C46 1.562(17) . ?
C9 B1 1.710(17) . ?
C10 C12 1.40(2) . ?
C10 C26 1.45(2) . ?
C10 C61 1.46(2) . ?
C11 H11 0.9300 . ?
C11 C27 1.359(18) . ?
C12 C15 1.46(2) . ?
C12 C45 1.453(18) . ?
C13 C22 1.43(2) . ?
C13 C30 1.46(3) . ?
C13 C34 1.46(2) . ?
C14 C29 1.39(3) . ?
C14 C57 1.44(2) . ?
C14 C65 1.41(2) . ?
C15 C16 1.46(2) . ?
C15 C23 1.37(2) . ?
C16 C31 1.43(2) . ?
C16 C54 1.46(2) . ?
C17 C24 1.398(17) . ?
C17 C58 1.463(19) . ?
C18 C43 1.41(2) . ?
C18 C54 1.36(2) . ?
C19 B1 1.597(18) . ?
C20 C21 1.45(2) . ?
C20 C58 1.38(2) . ?
C21 C48 1.43(2) . ?
C22 C44 1.40(3) . ?
C22 C58 1.44(2) . ?
C23 C28 1.50(2) . ?
C23 C38 1.473(19) . ?
C25 C49 1.43(2) . ?
C25 C55 1.40(2) . ?
C26 C62 1.47(2) . ?
C27 H27 0.9300 . ?
C28 C60 1.39(2) . ?
C28 C61 1.40(2) . ?
C29 C44 1.43(2) . ?
C29 C53 1.53(2) . ?
C30 C40 1.46(3) . ?
C31 C36 1.47(2) . ?
C31 C37 1.45(2) . ?
C32 C38 1.496(19) . ?
C32 C60 1.454(19) . ?
C33 C43 1.45(2) . ?
C33 C57 1.39(2) . ?
C33 C64 1.44(2) . ?
C34 C49 1.47(2) . ?
C34 C53 1.33(2) . ?
C35 H35A 0.9600 . ?
C35 H35B 0.9600 . ?
C35 H35C 0.9600 . ?
C36 C39 1.44(2) . ?
C37 C38 1.37(2) . ?
C37 C46 1.497(19) . ?
C39 C41 1.33(2) . ?
C39 C46 1.550(19) . ?
C40 C49 1.47(2) . ?
C40 C62 1.37(3) . ?
C41 C42 1.48(2) . ?
C41 C52 1.45(2) . ?
C42 C51 1.44(2) . ?
C43 C50 1.39(2) . ?
C45 C47 1.373(18) . ?
C45 C54 1.444(18) . ?
C46 H46 0.9800 . ?
C47 C50 1.466(19) . ?
C48 C59 1.44(2) . ?
C48 C60 1.43(2) . ?
C50 C55 1.43(2) . ?
C51 C65 1.41(2) . ?
C52 C64 1.41(2) . ?
C52 C65 1.45(2) . ?
C56 H56A 0.9600 . ?
C56 H56B 0.9600 . ?
C56 H56C 0.9600 . ?
C59 C63 1.43(2) . ?
C61 C63 1.39(2) . ?
C62 C63 1.43(2) . ?
B1 H1A 0.9700 . ?
B1 H1B 0.9700 . ?
S2 C66 1.542(3) . ?

loop_
_geom_torsion_atom_site_label_1
_geom_torsion_atom_site_label_2
_geom_torsion_atom_site_label_3
_geom_torsion_atom_site_label_4
_geom_torsion
_geom_torsion_site_symmetry_1
_geom_torsion_site_symmetry_2
_geom_torsion_site_symmetry_3
_geom_torsion_site_symmetry_4
_geom_torsion_publ_flag
N1 C19 B1 C9 -87.3(14) . . . . ?
N2 C11 C27 N1 -2.9(15) . . . . ?
N2 C19 B1 C9 88.8(14) . . . . ?
C1 C5 C21 C20 140.6(13) . . . . ?
C1 C5 C21 C48 0.1(19) . . . . ?
C1 C5 C24 C6 -1.2(14) . . . . ?
C1 C5 C24 C17 -144.1(12) . . . . ?
C1 C9 C46 C37 1.7(14) . . . . ?
C1 C9 C46 C39 -115.6(11) . . . . ?
C1 C9 B1 C19 63.9(13) . . . . ?
C1 C32 C38 C23 141.3(12) . . . . ?
C1 C32 C38 C37 -0.9(18) . . . . ?
C1 C32 C60 C28 -139.5(13) . . . . ?
C1 C32 C60 C48 4.9(19) . . . . ?
C2 C25 C49 C34 -138.8(13) . . . . ?
C2 C25 C49 C40 -1.3(19) . . . . ?
C2 C25 C55 C8 143.6(12) . . . . ?
C2 C25 C55 C50 0.1(15) . . . . ?
C2 C26 C62 C40 -2(2) . . . . ?
C2 C26 C62 C63 141.5(14) . . . . ?
C2 C47 C50 C43 -141.9(13) . . . . ?
C2 C47 C50 C55 0.7(15) . . . . ?
C3 C18 C43 C33 -1.6(15) . . . . ?
C3 C18 C43 C50 144.1(14) . . . . ?
C3 C18 C54 C16 1(2) . . . . ?
C3 C18 C54 C45 -136.4(14) . . . . ?
C3 C36 C39 C41 0(2) . . . . ?
C3 C36 C39 C46 -153.3(12) . . . . ?
C4 C17 C24 C5 135.7(13) . . . . ?
C4 C17 C24 C6 -1.9(19) . . . . ?
C4 C17 C58 C20 -141.2(14) . . . . ?
C4 C17 C58 C22 -0.3(15) . . . . ?
C4 C51 C65 C14 -2(2) . . . . ?
C4 C51 C65 C52 141.2(13) . . . . ?
C5 C1 C9 C6 17.9(12) . . . . ?
C5 C1 C9 C46 139.7(10) . . . . ?
C5 C1 C9 B1 -99.1(11) . . . . ?
C5 C1 C32 C38 -138.0(12) . . . . ?
C5 C1 C32 C60 -2.5(18) . . . . ?
C5 C21 C48 C59 142.7(13) . . . . ?
C5 C21 C48 C60 2.5(19) . . . . ?
C6 C9 C46 C37 115.9(12) . . . . ?
C6 C9 C46 C39 -1.4(15) . . . . ?
C6 C9 B1 C19 -46.7(14) . . . . ?
C6 C42 C51 C4 -0.8(19) . . . . ?
C6 C42 C51 C65 139.9(14) . . . . ?
C7 C20 C21 C5 -143.8(13) . . . . ?
C7 C20 C21 C48 0.6(15) . . . . ?
C7 C20 C58 C17 137.5(14) . . . . ?
C7 C20 C58 C22 3(2) . . . . ?
C7 C30 C40 C49 143.7(14) . . . . ?
C7 C30 C40 C62 -2(2) . . . . ?
C7 C59 C63 C61 -139.4(15) . . . . ?
C7 C59 C63 C62 2(2) . . . . ?
C9 C1 C5 C21 -156.4(11) . . . . ?
C9 C1 C5 C24 -11.1(14) . . . . ?
C9 C1 C32 C38 14.1(18) . . . . ?
C9 C1 C32 C60 149.5(12) . . . . ?
C9 C6 C24 C5 13.1(14) . . . . ?
C9 C6 C24 C17 155.0(11) . . . . ?
C9 C6 C42 C41 -15.3(18) . . . . ?
C9 C6 C42 C51 -150.1(13) . . . . ?
C10 C12 C15 C16 142.4(14) . . . . ?
C10 C12 C15 C23 1(2) . . . . ?
C10 C12 C45 C47 3(2) . . . . ?
C10 C12 C45 C54 -142.2(13) . . . . ?
C10 C26 C62 C40 -143.1(13) . . . . ?
C10 C26 C62 C63 0.3(15) . . . . ?
C10 C61 C63 C59 144.1(14) . . . . ?
C10 C61 C63 C62 -0.6(15) . . . . ?
C11 N2 C19 N1 -3.1(13) . . . . ?
C11 N2 C19 B1 -180.0(11) . . . . ?
C12 C10 C26 C2 2(2) . . . . ?
C12 C10 C26 C62 143.4(13) . . . . ?
C12 C10 C61 C28 -0.2(19) . . . . ?
C12 C10 C61 C63 -142.5(13) . . . . ?
C12 C15 C16 C31 -141.5(13) . . . . ?
C12 C15 C16 C54 -0.8(16) . . . . ?
C12 C15 C23 C28 -1(2) . . . . ?
C12 C15 C23 C38 139.0(14) . . . . ?
C12 C45 C47 C2 -3.1(19) . . . . ?
C12 C45 C47 C50 -138.2(13) . . . . ?
C12 C45 C54 C16 0.2(15) . . . . ?
C12 C45 C54 C18 142.9(14) . . . . ?
C13 C22 C44 C4 142.2(15) . . . . ?
C13 C22 C44 C29 2(2) . . . . ?
C13 C22 C58 C17 -145.1(13) . . . . ?
C13 C22 C58 C20 -5(2) . . . . ?
C13 C30 C40 C49 1.2(16) . . . . ?
C13 C30 C40 C62 -144.4(15) . . . . ?
C13 C34 C49 C25 143.5(13) . . . . ?
C13 C34 C49 C40 2.0(16) . . . . ?
C13 C34 C53 C8 -135.5(16) . . . . ?
C13 C34 C53 C29 1(2) . . . . ?
C14 C29 C44 C4 1(2) . . . . ?
C14 C29 C44 C22 136.0(16) . . . . ?
C14 C29 C53 C8 2.1(14) . . . . ?
C14 C29 C53 C34 -143.1(14) . . . . ?
C15 C12 C45 C47 144.7(13) . . . . ?
C15 C12 C45 C54 -0.7(15) . . . . ?
C15 C16 C31 C36 138.2(13) . . . . ?
C15 C16 C31 C37 -2.1(18) . . . . ?
C15 C16 C54 C18 -142.1(14) . . . . ?
C15 C16 C54 C45 0.3(16) . . . . ?
C15 C23 C28 C60 144.3(13) . . . . ?
C15 C23 C28 C61 1.5(19) . . . . ?
C15 C23 C38 C32 -144.0(13) . . . . ?
C15 C23 C38 C37 -2.0(19) . . . . ?
C16 C15 C23 C28 -138.6(13) . . . . ?
C16 C15 C23 C38 2(2) . . . . ?
C16 C31 C36 C3 -0.6(19) . . . . ?
C16 C31 C36 C39 -146.4(12) . . . . ?
C16 C31 C37 C38 2.0(18) . . . . ?
C16 C31 C37 C46 154.1(11) . . . . ?
C17 C4 C44 C22 1.9(16) . . . . ?
C17 C4 C44 C29 143.2(15) . . . . ?
C17 C4 C51 C42 -2(2) . . . . ?
C17 C4 C51 C65 -139.9(15) . . . . ?
C18 C3 C36 C31 -1(2) . . . . ?
C18 C3 C36 C39 138.9(14) . . . . ?
C18 C3 C64 C33 -1.3(15) . . . . ?
C18 C3 C64 C52 -142.9(12) . . . . ?
C18 C43 C50 C47 -2(2) . . . . ?
C18 C43 C50 C55 -139.7(15) . . . . ?
C19 N1 C27 C11 1.2(15) . . . . ?
C19 N2 C11 C27 3.9(15) . . . . ?
C20 C7 C30 C13 2(2) . . . . ?
C20 C7 C30 C40 -136.0(14) . . . . ?
C20 C7 C59 C48 -0.2(16) . . . . ?
C20 C7 C59 C63 140.6(13) . . . . ?
C20 C21 C48 C59 -0.7(15) . . . . ?
C20 C21 C48 C60 -141.0(13) . . . . ?
C21 C5 C24 C6 143.8(12) . . . . ?
C21 C5 C24 C17 0.9(19) . . . . ?
C21 C20 C58 C17 0(2) . . . . ?
C21 C20 C58 C22 -134.6(15) . . . . ?
C21 C48 C59 C7 0.6(16) . . . . ?
C21 C48 C59 C63 -140.0(14) . . . . ?
C21 C48 C60 C28 137.0(13) . . . . ?
C21 C48 C60 C32 -4.8(18) . . . . ?
C22 C13 C30 C7 -4(2) . . . . ?
C22 C13 C30 C40 138.3(15) . . . . ?
C22 C13 C34 C49 -142.4(14) . . . . ?
C22 C13 C34 C53 -2(2) . . . . ?
C23 C15 C16 C31 0.1(19) . . . . ?
C23 C15 C16 C54 140.9(13) . . . . ?
C23 C28 C60 C32 0.3(14) . . . . ?
C23 C28 C60 C48 -143.3(12) . . . . ?
C23 C28 C61 C10 -0.6(18) . . . . ?
C23 C28 C61 C63 137.4(14) . . . . ?
C24 C5 C21 C20 1(2) . . . . ?
C24 C5 C21 C48 -140.0(14) . . . . ?
C24 C6 C9 C1 -18.8(13) . . . . ?
C24 C6 C9 C46 -140.0(10) . . . . ?
C24 C6 C9 B1 97.6(12) . . . . ?
C24 C6 C42 C41 137.0(12) . . . . ?
C24 C6 C42 C51 2.3(18) . . . . ?
C24 C17 C58 C20 1(2) . . . . ?
C24 C17 C58 C22 142.4(13) . . . . ?
C25 C2 C26 C10 136.5(14) . . . . ?
C25 C2 C26 C62 1.0(19) . . . . ?
C25 C2 C47 C45 -140.6(13) . . . . ?
C25 C2 C47 C50 -0.6(14) . . . . ?
C26 C2 C25 C49 0.6(18) . . . . ?
C26 C2 C25 C55 -142.0(13) . . . . ?
C26 C2 C47 C45 2.3(19) . . . . ?
C26 C2 C47 C50 142.3(12) . . . . ?
C26 C10 C12 C15 -139.1(14) . . . . ?
C26 C10 C12 C45 -3(2) . . . . ?
C26 C10 C61 C28 143.0(12) . . . . ?
C26 C10 C61 C63 0.8(14) . . . . ?
C26 C62 C63 C59 -144.8(14) . . . . ?
C26 C62 C63 C61 0.2(16) . . . . ?
C27 N1 C19 N2 1.2(13) . . . . ?
C27 N1 C19 B1 178.0(11) . . . . ?
C28 C23 C38 C32 1.4(13) . . . . ?
C28 C23 C38 C37 143.4(12) . . . . ?
C28 C61 C63 C59 2(2) . . . . ?
C28 C61 C63 C62 -142.5(13) . . . . ?
C29 C14 C57 C8 -0.3(15) . . . . ?
C29 C14 C57 C33 143.9(14) . . . . ?
C29 C14 C65 C51 -1(2) . . . . ?
C29 C14 C65 C52 -139.3(15) . . . . ?
C30 C7 C20 C21 141.8(14) . . . . ?
C30 C7 C20 C58 -1(2) . . . . ?
C30 C7 C59 C48 -141.4(14) . . . . ?
C30 C7 C59 C63 -1(2) . . . . ?
C30 C13 C22 C44 -136.2(17) . . . . ?
C30 C13 C22 C58 6(2) . . . . ?
C30 C13 C34 C49 -1.3(16) . . . . ?
C30 C13 C34 C53 139.5(15) . . . . ?
C30 C40 C49 C25 -144.0(13) . . . . ?
C30 C40 C49 C34 -2.0(16) . . . . ?
C30 C40 C62 C26 141.6(15) . . . . ?
C30 C40 C62 C63 3(2) . . . . ?
C31 C16 C54 C18 -2(2) . . . . ?
C31 C16 C54 C45 140.0(13) . . . . ?
C31 C36 C39 C41 144.7(12) . . . . ?
C31 C36 C39 C46 -8.3(14) . . . . ?
C31 C37 C38 C23 0.0(18) . . . . ?
C31 C37 C38 C32 137.5(13) . . . . ?
C31 C37 C46 C9 -140.5(11) . . . . ?
C31 C37 C46 C39 -14.6(12) . . . . ?
C32 C1 C5 C21 -0.1(17) . . . . ?
C32 C1 C5 C24 145.2(12) . . . . ?
C32 C1 C9 C6 -135.7(12) . . . . ?
C32 C1 C9 C46 -14.0(16) . . . . ?
C32 C1 C9 B1 107.2(13) . . . . ?
C33 C43 C50 C47 140.9(13) . . . . ?
C33 C43 C50 C55 3.5(19) . . . . ?
C34 C13 C22 C44 0(2) . . . . ?
C34 C13 C22 C58 141.7(14) . . . . ?
C34 C13 C30 C7 -142.6(15) . . . . ?
C34 C13 C30 C40 0.1(17) . . . . ?
C35 N2 C11 C27 177.9(12) . . . . ?
C35 N2 C19 N1 -176.9(11) . . . . ?
C35 N2 C19 B1 6.3(19) . . . . ?
C36 C3 C18 C43 -140.7(13) . . . . ?
C36 C3 C18 C54 0(2) . . . . ?
C36 C3 C64 C33 141.7(13) . . . . ?
C36 C3 C64 C52 0.2(18) . . . . ?
C36 C31 C37 C38 -141.0(12) . . . . ?
C36 C31 C37 C46 11.0(14) . . . . ?
C36 C39 C41 C42 -138.7(13) . . . . ?
C36 C39 C41 C52 -0.6(19) . . . . ?
C36 C39 C46 C9 140.7(11) . . . . ?
C36 C39 C46 C37 14.1(13) . . . . ?
C37 C31 C36 C3 144.2(13) . . . . ?
C37 C31 C36 C39 -1.5(14) . . . . ?
C38 C23 C28 C60 -1.1(13) . . . . ?
C38 C23 C28 C61 -143.9(12) . . . . ?
C38 C32 C60 C28 0.6(14) . . . . ?
C38 C32 C60 C48 145.0(12) . . . . ?
C38 C37 C46 C9 10.0(17) . . . . ?
C38 C37 C46 C39 135.9(12) . . . . ?
C39 C41 C42 C6 1.7(18) . . . . ?
C39 C41 C42 C51 142.3(13) . . . . ?
C39 C41 C52 C64 1.3(18) . . . . ?
C39 C41 C52 C65 -141.8(13) . . . . ?
C40 C62 C63 C59 -3(2) . . . . ?
C40 C62 C63 C61 142.2(14) . . . . ?
C41 C39 C46 C9 -10.9(18) . . . . ?
C41 C39 C46 C37 -137.6(13) . . . . ?
C41 C42 C51 C4 -140.5(13) . . . . ?
C41 C42 C51 C65 0.2(15) . . . . ?
C41 C52 C64 C3 -1.1(18) . . . . ?
C41 C52 C64 C33 -137.3(14) . . . . ?
C41 C52 C65 C14 142.8(13) . . . . ?
C41 C52 C65 C51 -1.6(16) . . . . ?
C42 C6 C9 C1 135.6(12) . . . . ?
C42 C6 C9 C46 14.4(17) . . . . ?
C42 C6 C9 B1 -108.1(13) . . . . ?
C42 C6 C24 C5 -142.9(12) . . . . ?
C42 C6 C24 C17 -1.0(18) . . . . ?
C42 C41 C52 C64 144.9(12) . . . . ?
C42 C41 C52 C65 1.7(14) . . . . ?
C42 C51 C65 C14 -142.5(14) . . . . ?
C42 C51 C65 C52 0.8(16) . . . . ?
C43 C18 C54 C16 136.5(15) . . . . ?
C43 C18 C54 C45 -1(2) . . . . ?
C43 C33 C57 C8 2(2) . . . . ?
C43 C33 C57 C14 -137.4(14) . . . . ?
C43 C33 C64 C3 0.3(15) . . . . ?
C43 C33 C64 C52 140.0(13) . . . . ?
C43 C50 C55 C8 -2.3(19) . . . . ?
C43 C50 C55 C25 141.1(13) . . . . ?
C44 C4 C17 C24 -143.2(13) . . . . ?
C44 C4 C17 C58 -1.0(16) . . . . ?
C44 C4 C51 C42 142.4(14) . . . . ?
C44 C4 C51 C65 4(2) . . . . ?
C44 C22 C58 C17 1.5(16) . . . . ?
C44 C22 C58 C20 141.6(14) . . . . ?
C44 C29 C53 C8 145.7(13) . . . . ?
C44 C29 C53 C34 0.6(19) . . . . ?
C45 C12 C15 C16 0.9(15) . . . . ?
C45 C12 C15 C23 -140.8(14) . . . . ?
C45 C47 C50 C43 -1(2) . . . . ?
C45 C47 C50 C55 141.3(13) . . . . ?
C46 C9 B1 C19 -172.2(11) . . . . ?
C46 C37 C38 C23 -148.3(12) . . . . ?
C46 C37 C38 C32 -10.9(18) . . . . ?
C46 C39 C41 C42 11.2(19) . . . . ?
C46 C39 C41 C52 149.4(12) . . . . ?
C47 C2 C25 C49 142.9(12) . . . . ?
C47 C2 C25 C55 0.3(14) . . . . ?
C47 C2 C26 C10 -1.6(19) . . . . ?
C47 C2 C26 C62 -137.1(14) . . . . ?
C47 C45 C54 C16 -145.3(13) . . . . ?
C47 C45 C54 C18 -3(2) . . . . ?
C47 C50 C55 C8 -143.9(12) . . . . ?
C47 C50 C55 C25 -0.5(15) . . . . ?
C48 C59 C63 C61 -2(2) . . . . ?
C48 C59 C63 C62 138.7(15) . . . . ?
C49 C25 C55 C8 2.1(19) . . . . ?
C49 C25 C55 C50 -141.3(13) . . . . ?
C49 C34 C53 C8 2(2) . . . . ?
C49 C34 C53 C29 138.8(14) . . . . ?
C49 C40 C62 C26 1(2) . . . . ?
C49 C40 C62 C63 -137.5(16) . . . . ?
C51 C4 C17 C24 3(2) . . . . ?
C51 C4 C17 C58 145.6(14) . . . . ?
C51 C4 C44 C22 -145.1(14) . . . . ?
C51 C4 C44 C29 -4(2) . . . . ?
C52 C41 C42 C6 -141.8(12) . . . . ?
C52 C41 C42 C51 -1.2(13) . . . . ?
C53 C8 C55 C25 -1.1(18) . . . . ?
C53 C8 C55 C50 138.9(13) . . . . ?
C53 C8 C57 C14 1.7(15) . . . . ?
C53 C8 C57 C33 -141.7(14) . . . . ?
C53 C29 C44 C4 -137.2(15) . . . . ?
C53 C29 C44 C22 -2(2) . . . . ?
C53 C34 C49 C25 -0.8(19) . . . . ?
C53 C34 C49 C40 -142.3(13) . . . . ?
C54 C16 C31 C36 2.1(19) . . . . ?
C54 C16 C31 C37 -138.2(14) . . . . ?
C54 C18 C43 C33 -142.2(14) . . . . ?
C54 C18 C43 C50 3(2) . . . . ?
C54 C45 C47 C2 138.8(13) . . . . ?
C54 C45 C47 C50 4(2) . . . . ?
C55 C8 C53 C29 -143.7(12) . . . . ?
C55 C8 C53 C34 -1(2) . . . . ?
C55 C8 C57 C14 142.3(13) . . . . ?
C55 C8 C57 C33 -1(2) . . . . ?
C55 C25 C49 C34 -1.2(19) . . . . ?
C55 C25 C49 C40 136.3(14) . . . . ?
C56 N1 C19 N2 178.5(11) . . . . ?
C56 N1 C19 B1 -4.7(19) . . . . ?
C56 N1 C27 C11 -176.3(12) . . . . ?
C57 C8 C53 C29 -2.3(14) . . . . ?
C57 C8 C53 C34 140.4(15) . . . . ?
C57 C8 C55 C25 -139.0(13) . . . . ?
C57 C8 C55 C50 1.0(19) . . . . ?
C57 C14 C29 C44 -141.6(15) . . . . ?
C57 C14 C29 C53 -1.2(15) . . . . ?
C57 C14 C65 C51 137.5(16) . . . . ?
C57 C14 C65 C52 -1(2) . . . . ?
C57 C33 C43 C18 142.9(14) . . . . ?
C57 C33 C43 C50 -3.6(19) . . . . ?
C57 C33 C64 C3 -141.8(14) . . . . ?
C57 C33 C64 C52 -2(2) . . . . ?
C58 C17 C24 C5 -1.9(19) . . . . ?
C58 C17 C24 C6 -139.5(13) . . . . ?
C58 C20 C21 C5 -1(2) . . . . ?
C58 C20 C21 C48 143.4(14) . . . . ?
C58 C22 C44 C4 -2.1(17) . . . . ?
C58 C22 C44 C29 -142.1(14) . . . . ?
C59 C7 C20 C21 -0.2(15) . . . . ?
C59 C7 C20 C58 -143.3(14) . . . . ?
C59 C7 C30 C13 138.8(15) . . . . ?
C59 C7 C30 C40 1(2) . . . . ?
C59 C48 C60 C28 1.6(19) . . . . ?
C59 C48 C60 C32 -140.2(13) . . . . ?
C60 C28 C61 C10 -138.0(14) . . . . ?
C60 C28 C61 C63 0(2) . . . . ?
C60 C32 C38 C23 -1.2(13) . . . . ?
C60 C32 C38 C37 -143.4(12) . . . . ?
C60 C48 C59 C7 141.0(13) . . . . ?
C60 C48 C59 C63 0(2) . . . . ?
C61 C10 C12 C15 0(2) . . . . ?
C61 C10 C12 C45 136.8(13) . . . . ?
C61 C10 C26 C2 -142.2(13) . . . . ?
C61 C10 C26 C62 -0.6(14) . . . . ?
C61 C28 C60 C32 141.7(13) . . . . ?
C61 C28 C60 C48 -1.8(19) . . . . ?
C62 C40 C49 C25 0(2) . . . . ?
C62 C40 C49 C34 142.3(15) . . . . ?
C64 C3 C18 C43 1.8(14) . . . . ?
C64 C3 C18 C54 142.9(13) . . . . ?
C64 C3 C36 C31 -139.0(13) . . . . ?
C64 C3 C36 C39 0.5(19) . . . . ?
C64 C33 C43 C18 0.8(15) . . . . ?
C64 C33 C43 C50 -145.6(13) . . . . ?
C64 C33 C57 C8 139.3(14) . . . . ?
C64 C33 C57 C14 0(2) . . . . ?
C64 C52 C65 C14 -1(2) . . . . ?
C64 C52 C65 C51 -145.8(13) . . . . ?
C65 C14 C29 C44 1(2) . . . . ?
C65 C14 C29 C53 141.8(13) . . . . ?
C65 C14 C57 C8 -142.1(14) . . . . ?
C65 C14 C57 C33 2(2) . . . . ?
C65 C52 C64 C3 139.2(13) . . . . ?
C65 C52 C64 C33 3.0(19) . . . . ?
B1 C9 C46 C37 -120.3(11) . . . . ?
B1 C9 C46 C39 122.4(11) . . . . ?

loop_
_twin_individual_id
_twin_individual_mass_fraction_refined
1 0.52(10)
2 0.48(10)
